data_1101148
loop_
_publ_author_name
'Li Wu'
'Xia Long Chen'
'Yan Ping Xu'
'Yan Ping Sun'

_publ_contact_author_address
;
      Beijing National Laboratory for Condensed Matter Physics
      Institute of Physics
      Chinese Academy of Sciences
      P.O.Box 603, Beijing 100080
      People's Republic of China
;
_publ_contact_author_email xlchen@aphy.iphy.ac.cn
_publ_contact_author_fax 86(10)82649531
_publ_contact_author_name 'Professor Xiaolong Chen'
_publ_contact_author_phone 86(10)82649039
_publ_section_title
;
Structure Determination and Relative Properties of Novel Non-centrosymmetric
Borates MM'~4~(BO~3~)~3~ (M=Na, M'=Ca and M=K, M'=Ca, Sr)
;
_journal_name_full 'Inorganic Chemistry'
_journal_page_first 3042
_journal_page_last 3047
_journal_paper_doi 10.1021/ic051494+
_journal_volume 45
_journal_year 2006
_chemical_formula_iupac 'Na Ca4 (B O3)3'
_chemical_formula_moiety 'B3 Na O9 Ca4'
_chemical_formula_structural 'Ca4 Na (B O3)3'
_chemical_formula_sum 'B3 Ca4 Na O9'
_chemical_formula_weight 359.73
_space_group_crystal_system orthorhombic
_space_group_IT_number 40
_space_group_name_Hall 'A 2 -2a'
_space_group_name_H-M_alt 'A m a 2'
_cell_angle_alpha 90.00
_cell_angle_beta 90.00
_cell_angle_gamma 90.00
_cell_formula_units_Z 4
_cell_length_a 10.68004(11)
_cell_length_b 11.28574(11)
_cell_length_c 6.48521(6)
_cell_measurement_temperature 295
_cell_volume 781.68(2)
_diffrn_ambient_temperature 295
_cod_depositor_comments
;
 Updating space group information.

 Antanas Vaitkus,
 2018-06-10

The following automatic conversions were performed:
'_symmetry_cell_setting' value 'Orthorhombic' changed to 'orthorhombic'
according to '/home/saulius/struct/CIF-dictionaries/cif_core.dic'
dictionary named 'cif_core.dic' version 2.4.1 from 2010-06-29.

Automatic conversion script
Id: cif_fix_enum 1527 2010-12-29 10:47:43Z saulius 
;
_cod_original_sg_symbol_Hall 'A a -2a'
_cod_original_formula_sum 'B3 Na O9 Ca4'
_cod_database_code 1101148

loop_
_space_group_symop_id
_space_group_symop_operation_xyz
1 x,y,z
2 -x+1/2,y,z
3 x+1/2,-y,z
4 -x,-y,z
5 x,y+1/2,z+1/2
6 -x+1/2,y+1/2,z+1/2
7 x+1/2,-y+1/2,z+1/2
8 -x,-y+1/2,z+1/2

loop_
_atom_site_label
_atom_site_fract_x
_atom_site_fract_y
_atom_site_fract_z
_atom_site_U_iso_or_equiv
_atom_site_thermal_displace_type
_atom_site_occupancy
_atom_site_type_symbol
Ca1 .2500 .3516(3) .0567(8) .0095(10) Uiso 1 Ca
Ca2 -.0281(2) .2149(2) .9244(7) .0078(5) Uiso 1 Ca
Ca3 .0000 .0000 .2829 .0139(10) Uiso 1 Ca
Na .2500 .5787(7) .3510(13) .038(3) Uiso 1 Na
O1 .2500 .3582(9) .4296(20) .013(3) Uiso 1 O
O2 .2500 .5490(11) .9287(23) .031(4) Uiso 1 O
O3 .1368(9) .6683(7) .6764(13) .014(2) Uiso 1 O
O4 .0322(6) .3972(7) .1033(17) .013(2) Uiso 1 O
O5 .8593(9) .1955(6) .2380(15) .001(2) Uiso 1 O
O6 .0000 .5000 .412(2) .016(4) Uiso 1 O
B1 .2500 .617(2) .759(4) .027(7) Uiso 1 B
B2 .2500 .329(2) .624(3) .002(5) Uiso 1 B
B3 .0000 .5000 .203(3) .005(5) Uiso 1 B

loop_
_geom_bond_atom_site_label_1
_geom_bond_atom_site_label_2
_geom_bond_site_symmetry_2
_geom_bond_distance
_geom_bond_publ_flag
Ca1 O1 . 2.419(14) yes
Ca1 O2 1_554 2.377(13) yes
Ca1 O3 5_544 2.519(9) yes
Ca1 O3 6_544 2.519(9) yes
Ca1 O4 . 2.401(7) yes
Ca1 O4 2_555 2.401(7) yes
Ca1 O5 7_454 2.433(11) yes
Ca1 O5 8_654 2.433(11) yes
Ca2 O1 7_455 2.509(4) yes
Ca2 O3 4_565 2.381(9) yes
Ca2 O3 5_545 2.459(9) yes
Ca2 O4 1_556 2.449(9) yes
Ca2 O4 8_555 2.437(11) yes
Ca2 O5 1_456 2.373(10) yes
Ca2 O5 8_655 2.394(9) yes
Ca2 O6 5_545 2.445(3) yes
Ca3 O2 5_544 2.886(5) yes
Ca3 O2 7_454 2.886(5) yes
Ca3 O3 5_544 2.494(9) yes
Ca3 O3 8_554 2.494(9) yes
Ca3 O4 5_545 2.404(10) yes
Ca3 O4 8_555 2.404(10) yes
Ca3 O5 1_455 2.685(8) yes
Ca3 O5 4_655 2.685(8) yes
Ca3 O6 5_544 2.408(16) yes
Na O1 . 2.541(13) yes
Na O2 1_554 2.760(17) yes
Na O3 . 2.634(11) yes
Na O3 2_555 2.634(11) yes
Na O5 3_465 2.897(10) yes
Na O5 4_665 2.897(10) yes
Na O6 . 2.841(3) yes
Na O6 2_555 2.841(3) yes
B1 O2 . 1.34(3) yes
B1 O3 . 1.445(18) yes
B1 O3 2_555 1.445(18) yes
B2 O1 . 1.30(2) yes
B2 O5 7_455 1.410(15) yes
B2 O5 8_655 1.410(15) yes
B3 O4 . 1.371(13) yes
B3 O4 4_565 1.371(13) yes
B3 O6 . 1.35(3) yes
